data_7061440
loop_
_publ_author_name
'Rodr\'iguez-\'Alvarez, Aurora'
'Gonz\'alez-Espinoza, Cristina E.'
'Mart\'inez-De-Le\'on, Carla Gabriela'
'Carrillo-Tripp, Mauricio'
'H\^o, Minhhuy'
'Gr\'evy, Jean-Michel'

_publ_section_title
;
 Experimental and theoretical insights into the trans influence of
 organo-sulfur and -selenium ligands in 5,6-membered palladium(ii)
 cationic pincer complexes based on iminophosphoranes
;
_journal_issue 19
_journal_name_full 'New Journal of Chemistry'
_journal_page_first 9344
_journal_page_last 9356
_journal_paper_doi 10.1039/D2NJ00924B
_journal_volume 46
_journal_year 2022
_chemical_formula_moiety 'C26 H24 Cl N P Pd S2, C H2 Cl2, B F4'
_chemical_formula_sum 'C27 H26 B Cl3 F4 N P Pd S2'
_chemical_formula_weight 759.14
_space_group_crystal_system triclinic
_space_group_IT_number 2
_space_group_name_Hall '-P 1'
_space_group_name_H-M_alt 'P -1'
_atom_sites_solution_hydrogens geom
_audit_creation_date 2022-03-31
_audit_creation_method
;
Olex2 1.2
(compiled May 18 2018 14:05:52 for OlexSys, GUI svn.r5506)
;
_audit_update_record
;
2022-04-01 deposited with the CCDC.	2022-04-12 downloaded from the CCDC.
;
_cell_angle_alpha 65.103(5)
_cell_angle_beta 73.145(4)
_cell_angle_gamma 74.459(4)
_cell_formula_units_Z 2
_cell_length_a 10.3604(4)
_cell_length_b 12.8764(5)
_cell_length_c 12.9364(7)
_cell_measurement_reflns_used 5639
_cell_measurement_temperature 100.0(4)
_cell_measurement_theta_max 28.6350
_cell_measurement_theta_min 3.3040
_cell_volume 1476.85(13)
_computing_cell_refinement
'CrysAlisPro, Agilent Technologies, Version 1.171.37.35 (release 13-08-2014 CrysAlis171 .NET) (compiled Aug 13 2014,18:06:01)'
_computing_data_collection
'CrysAlisPro, Agilent Technologies, Version 1.171.37.35 (release 13-08-2014 CrysAlis171 .NET) (compiled Aug 13 2014,18:06:01)'
_computing_data_reduction
'CrysAlisPro, Agilent Technologies, Version 1.171.37.35 (release 13-08-2014 CrysAlis171 .NET) (compiled Aug 13 2014,18:06:01)'
_computing_molecular_graphics 'Olex2 (Dolomanov et al., 2009)'
_computing_publication_material 'Olex2 (Dolomanov et al., 2009)'
_computing_structure_refinement 'ShelXL (Sheldrick, 2015)'
_computing_structure_solution 'ShelXT (Sheldrick, 2015)'
_diffrn_ambient_environment N~2~
_diffrn_ambient_temperature 100.0(4)
_diffrn_detector 'CCD plate'
_diffrn_detector_area_resol_mean 8.0769
_diffrn_detector_type EosS2
_diffrn_measured_fraction_theta_full 0.999
_diffrn_measured_fraction_theta_max 0.849
_diffrn_measurement_details
'#__ type_ start__ end____ width___ exp.time_ 1 omega 5.00 64.00 1.0000 10.5800 omega____ theta____ kappa____ phi______ frames - 15.2374 57.0000 60.0000 59 #__ type_ start__ end____ width___ exp.time_ 2 omega -7.00 83.00 1.0000 10.5800 omega____ theta____ kappa____ phi______ frames - 15.2374 77.0000 120.0000 90 #__ type_ start__ end____ width___ exp.time_ 3 omega 8.00 83.00 1.0000 10.5800 omega____ theta____ kappa____ phi______ frames - 15.2374 77.0000 -150.0000 75 #__ type_ start__ end____ width___ exp.time_ 4 omega -1.00 29.00 1.0000 10.5800 omega____ theta____ kappa____ phi______ frames - -16.1749 57.0000 -180.0000 30 #__ type_ start__ end____ width___ exp.time_ 5 omega -80.00 -29.00 1.0000 10.5800 omega____ theta____ kappa____ phi______ frames - -16.1749 -38.0000 30.0000 51 #__ type_ start__ end____ width___ exp.time_ 6 omega -20.00 54.00 1.0000 10.5800 omega____ theta____ kappa____ phi______ frames - 15.2374 -99.0000 -30.0000 74'
_diffrn_measurement_device 'four-circle diffractometer'
_diffrn_measurement_device_type 'SuperNova, Dual, Cu at zero, EosS2'
_diffrn_measurement_method '\w scans'
_diffrn_orient_matrix_UB_11 0.0037788000
_diffrn_orient_matrix_UB_12 -0.0611656000
_diffrn_orient_matrix_UB_13 0.0233497000
_diffrn_orient_matrix_UB_21 0.0662015000
_diffrn_orient_matrix_UB_22 -0.0059220000
_diffrn_orient_matrix_UB_23 -0.0351229000
_diffrn_orient_matrix_UB_31 0.0294815000
_diffrn_orient_matrix_UB_32 -0.0043411000
_diffrn_orient_matrix_UB_33 0.0450740000
_diffrn_radiation_monochromator mirror
_diffrn_radiation_probe x-ray
_diffrn_radiation_type MoK\a
_diffrn_radiation_wavelength 0.71073
_diffrn_reflns_av_R_equivalents 0.0434
_diffrn_reflns_av_unetI/netI 0.0791
_diffrn_reflns_Laue_measured_fraction_full 0.999
_diffrn_reflns_Laue_measured_fraction_max 0.849
_diffrn_reflns_limit_h_max 8
_diffrn_reflns_limit_h_min -13
_diffrn_reflns_limit_k_max 16
_diffrn_reflns_limit_k_min -17
_diffrn_reflns_limit_l_max 17
_diffrn_reflns_limit_l_min -17
_diffrn_reflns_number 12349
_diffrn_reflns_point_group_measured_fraction_full 0.999
_diffrn_reflns_point_group_measured_fraction_max 0.849
_diffrn_reflns_theta_full 25.242
_diffrn_reflns_theta_max 29.234
_diffrn_reflns_theta_min 2.934
_diffrn_source 'SuperNova (Mo) X-ray Source'
_exptl_absorpt_coefficient_mu 1.141
_exptl_absorpt_correction_T_max 1.00000
_exptl_absorpt_correction_T_min 0.63279
_exptl_absorpt_correction_type multi-scan
_exptl_absorpt_process_details
'CrysAlisPro, Agilent Technologies, Version 1.171.37.35 (release 13-08-2014 CrysAlis171 .NET) (compiled Aug 13 2014,18:06:01) Empirical absorption correction using spherical harmonics, implemented in SCALE3 ABSPACK scaling algorithm. Empirical absorption correction using spherical harmonics, implemented in SCALE3 ABSPACK scaling algorithm.'
_exptl_crystal_colour orange
_exptl_crystal_colour_primary orange
_exptl_crystal_density_diffrn 1.707
_exptl_crystal_description irregular
_exptl_crystal_F_000 760
_exptl_crystal_size_max 0.1800
_exptl_crystal_size_mid 0.1400
_exptl_crystal_size_min 0.1100
_refine_diff_density_max 0.679
_refine_diff_density_min -0.849
_refine_diff_density_rms 0.110
_refine_ls_extinction_method none
_refine_ls_goodness_of_fit_ref 0.999
_refine_ls_hydrogen_treatment constr
_refine_ls_matrix_type full
_refine_ls_number_parameters 437
_refine_ls_number_reflns 6823
_refine_ls_number_restraints 98
_refine_ls_restrained_S_all 0.996
_refine_ls_R_factor_all 0.0521
_refine_ls_R_factor_gt 0.0389
_refine_ls_shift/su_max 0.001
_refine_ls_shift/su_mean 0.000
_refine_ls_structure_factor_coef Fsqd
_refine_ls_weighting_details 'w=1/[\s^2^(Fo^2^)+(0.0117P)^2^] where P=(Fo^2^+2Fc^2^)/3'
_refine_ls_weighting_scheme calc
_refine_ls_wR_factor_gt 0.0687
_refine_ls_wR_factor_ref 0.0748
_reflns_Friedel_coverage 0.000
_reflns_number_gt 5615
_reflns_number_total 6823
_reflns_threshold_expression 'I > 2\s(I)'
_cod_data_source_file d2nj00924b2.cif
_cod_data_source_block pdbfsme
_cod_depositor_comments 'Adding full bibliography for 7061439--7061443.cif.'
_cod_original_cell_volume 1476.84(13)
_cod_database_code 7061440
_shelx_shelxl_version_number 2018/3
_chemical_oxdiff_formula 'C H N B F P S Pd Cl '
_shelx_space_group_comment
;
The symmetry employed for this shelxl refinement is uniquely defined
by the following loop, which should always be used as a source of
symmetry information in preference to the above space-group names.
They are only intended as comments.
;
_shelx_estimated_absorpt_t_max 0.885
_shelx_estimated_absorpt_t_min 0.821
_reflns_odcompleteness_completeness 99.88
_reflns_odcompleteness_iscentric 1
_reflns_odcompleteness_theta 26.32
_olex2_refinement_description
;
1. Fixed Uiso
 At 1.2 times of:
  All C(H) groups, All C(H,H) groups
 At 1.5 times of:
  All C(H,H,H) groups
2. Restrained distances
 C27A-Cl2A = C27A-Cl3A = C27B-Cl2B = C27B-Cl3B
 1.75 with sigma of 0.01
3. Uiso/Uaniso restraints and constraints
Cl2A \\sim Cl3A \\sim C27A \\sim Cl2B \\sim Cl3B \\sim C27B: within 1.7A with
sigma of 0.01 and sigma for terminal atoms of 0.02
4. Rigid body (RIGU) restrains
 F1A, F2A, F3A, F4A, B1A, F1B, F2B, F3B, F4B, B1B
 with sigma for 1-2 distances of 0.004 and sigma for 1-3 distances of 0.004
5. Same fragment restrains
{F1B, F2B, F3B, F4B, B1B} sigma for 1-2: 0.01, 1-3: 0.04
as
{F1A, F2A, F3A, F4A, B1A}
6. Others
 Sof(F1B)=Sof(F2B)=Sof(F3B)=Sof(F4B)=Sof(B1B)=1-FVAR(1)
 Sof(F1A)=Sof(F2A)=Sof(F3A)=Sof(F4A)=Sof(B1A)=FVAR(1)
 Sof(Cl2B)=Sof(Cl3B)=Sof(C27B)=Sof(H27C)=Sof(H27D)=1-FVAR(2)
 Sof(Cl2A)=Sof(Cl3A)=Sof(C27A)=Sof(H27A)=Sof(H27B)=FVAR(2)
7.a Secondary CH2 refined with riding coordinates:
 C27A(H27A,H27B), C27B(H27C,H27D)
7.b Aromatic/amide H refined with riding coordinates:
 C3(H3), C4(H4), C5(H5), C6(H6), C9(H9), C10(H10), C11(H11), C12(H12),
 C13(H13), C15(H15), C16(H16), C17(H17), C18(H18), C22(H22), C23(H23), C24(H24),
  C25(H25), C26(H26)
7.c Idealised Me refined as rotating group:
 C1(H1A,H1B,H1C), C20(H20A,H20B,H20C)
;
_olex2_submission_special_instructions 'No special instructions were received'

loop_
_space_group_symop_operation_xyz
'x, y, z'
'-x, -y, -z'

loop_
_atom_site_label
_atom_site_type_symbol
_atom_site_fract_x
_atom_site_fract_y
_atom_site_fract_z
_atom_site_U_iso_or_equiv
_atom_site_adp_type
_atom_site_occupancy
_atom_site_site_symmetry_order
_atom_site_calc_flag
_atom_site_refinement_flags_posn
_atom_site_refinement_flags_adp
_atom_site_refinement_flags_occupancy
_atom_site_disorder_assembly
_atom_site_disorder_group
Pd1 Pd 0.10547(2) 0.47682(2) 0.62320(2) 0.01082(7) Uani 1 1 d . . . . .
Cl1 Cl 0.26729(8) 0.56032(6) 0.46762(6) 0.02010(17) Uani 1 1 d . . . . .
S1 S 0.26343(7) 0.31493(6) 0.70363(6) 0.01253(16) Uani 1 1 d . . . . .
S2 S -0.04783(7) 0.64016(6) 0.55664(6) 0.01314(16) Uani 1 1 d . . . . .
P1 P -0.04148(8) 0.28029(6) 0.83688(6) 0.01126(16) Uani 1 1 d . . . . .
N1 N -0.0565(2) 0.41764(18) 0.7553(2) 0.0126(5) Uani 1 1 d . . . . .
C1 C 0.4266(3) 0.3161(3) 0.6060(3) 0.0224(7) Uani 1 1 d . . . . .
H1A H 0.415358 0.322417 0.530835 0.034 Uiso 1 1 calc GR . . . .
H1B H 0.488491 0.244042 0.638822 0.034 Uiso 1 1 calc GR . . . .
H1C H 0.465126 0.382636 0.595018 0.034 Uiso 1 1 calc GR . . . .
C2 C 0.1966(3) 0.2044(2) 0.6969(2) 0.0119(6) Uani 1 1 d . . . . .
C3 C 0.2763(3) 0.1298(2) 0.6418(2) 0.0161(6) Uani 1 1 d . . . . .
H3 H 0.370032 0.135033 0.608029 0.019 Uiso 1 1 calc R . . . .
C4 C 0.2178(3) 0.0468(2) 0.6362(3) 0.0192(7) Uani 1 1 d . . . . .
H4 H 0.271928 -0.005160 0.599252 0.023 Uiso 1 1 calc R . . . .
C5 C 0.0811(3) 0.0404(2) 0.6844(3) 0.0208(7) Uani 1 1 d . . . . .
H5 H 0.040728 -0.014199 0.677945 0.025 Uiso 1 1 calc R . . . .
C6 C 0.0024(3) 0.1130(2) 0.7420(3) 0.0167(6) Uani 1 1 d . . . . .
H6 H -0.091058 0.106887 0.776181 0.020 Uiso 1 1 calc R . . . .
C7 C 0.0595(3) 0.1948(2) 0.7502(2) 0.0125(6) Uani 1 1 d . . . . .
C8 C -0.2013(3) 0.2280(2) 0.9059(2) 0.0117(6) Uani 1 1 d . . . . .
C9 C -0.2998(3) 0.2550(2) 0.8401(3) 0.0160(6) Uani 1 1 d . . . . .
H9 H -0.283968 0.303730 0.760069 0.019 Uiso 1 1 calc R . . . .
C10 C -0.4204(3) 0.2106(2) 0.8918(3) 0.0207(7) Uani 1 1 d . . . . .
H10 H -0.487500 0.228574 0.847247 0.025 Uiso 1 1 calc R . . . .
C11 C -0.4435(3) 0.1398(2) 1.0091(3) 0.0188(7) Uani 1 1 d . . . . .
H11 H -0.526066 0.108856 1.044440 0.023 Uiso 1 1 calc R . . . .
C12 C -0.3469(3) 0.1143(2) 1.0741(3) 0.0166(6) Uani 1 1 d . . . . .
H12 H -0.363555 0.066447 1.154364 0.020 Uiso 1 1 calc R . . . .
C13 C -0.2261(3) 0.1579(2) 1.0233(2) 0.0120(6) Uani 1 1 d . . . . .
H13 H -0.159800 0.139932 1.068622 0.014 Uiso 1 1 calc R . . . .
C14 C -0.1680(3) 0.5043(2) 0.7738(3) 0.0130(6) Uani 1 1 d . . . . .
C15 C -0.2651(3) 0.4904(2) 0.8785(3) 0.0159(6) Uani 1 1 d . . . . .
H15 H -0.258063 0.419259 0.943520 0.019 Uiso 1 1 calc R . . . .
C16 C -0.3711(3) 0.5809(2) 0.8867(3) 0.0192(7) Uani 1 1 d . . . . .
H16 H -0.435154 0.571072 0.958154 0.023 Uiso 1 1 calc R . . . .
C17 C -0.3859(3) 0.6846(2) 0.7937(3) 0.0191(7) Uani 1 1 d . . . . .
H17 H -0.461508 0.744163 0.800105 0.023 Uiso 1 1 calc R . . . .
C18 C -0.2896(3) 0.7012(2) 0.6911(3) 0.0165(7) Uani 1 1 d . . . . .
H18 H -0.297916 0.772603 0.626499 0.020 Uiso 1 1 calc R . . . .
C19 C -0.1805(3) 0.6123(2) 0.6834(3) 0.0137(6) Uani 1 1 d . . . . .
C20 C 0.0193(3) 0.7504(2) 0.5684(3) 0.0210(7) Uani 1 1 d . . . . .
H20A H 0.040887 0.722176 0.645579 0.031 Uiso 1 1 calc GR . . . .
H20B H -0.049328 0.821357 0.557259 0.031 Uiso 1 1 calc GR . . . .
H20C H 0.102442 0.767348 0.508589 0.031 Uiso 1 1 calc GR . . . .
C21 C 0.0501(3) 0.2456(2) 0.9487(2) 0.0118(6) Uani 1 1 d . . . . .
C22 C 0.1199(3) 0.1340(2) 0.9989(3) 0.0162(6) Uani 1 1 d . . . . .
H22 H 0.120535 0.075076 0.972705 0.019 Uiso 1 1 calc R . . . .
C23 C 0.1873(3) 0.1080(2) 1.0855(3) 0.0185(7) Uani 1 1 d . . . . .
H23 H 0.235456 0.031807 1.118445 0.022 Uiso 1 1 calc R . . . .
C24 C 0.1854(3) 0.1933(3) 1.1250(3) 0.0218(7) Uani 1 1 d . . . . .
H24 H 0.230480 0.175215 1.186367 0.026 Uiso 1 1 calc R . . . .
C25 C 0.1178(3) 0.3046(3) 1.0750(3) 0.0229(7) Uani 1 1 d . . . . .
H25 H 0.117496 0.362936 1.101806 0.028 Uiso 1 1 calc R . . . .
C26 C 0.0503(3) 0.3323(2) 0.9863(3) 0.0185(7) Uani 1 1 d . . . . .
H26 H 0.004906 0.409286 0.951671 0.022 Uiso 1 1 calc R . . . .
Cl2A Cl 0.371(2) 0.4929(9) 0.7867(13) 0.064(3) Uani 0.51(3) 1 d D U P A 1
Cl3A Cl 0.2433(13) 0.7268(8) 0.7676(11) 0.0389(14) Uani 0.51(3) 1 d D U P A 1
C27A C 0.360(3) 0.6394(12) 0.6953(18) 0.028(4) Uani 0.51(3) 1 d D U P A 1
H27A H 0.329454 0.651482 0.624588 0.033 Uiso 0.51(3) 1 calc R . P A 1
H27B H 0.451212 0.662260 0.670824 0.033 Uiso 0.51(3) 1 calc R . P A 1
Cl2B Cl 0.4127(9) 0.4967(10) 0.7658(10) 0.0418(17) Uani 0.49(3) 1 d D U P A 2
Cl3B Cl 0.2215(15) 0.6992(16) 0.7856(12) 0.051(2) Uani 0.49(3) 1 d D U P A 2
C27B C 0.352(3) 0.6433(12) 0.6915(18) 0.021(3) Uani 0.49(3) 1 d D U P A 2
H27C H 0.316328 0.651089 0.624979 0.025 Uiso 0.49(3) 1 calc R . P A 2
H27D H 0.428069 0.688104 0.660627 0.025 Uiso 0.49(3) 1 calc R . P A 2
F1A F 0.2824(8) 0.8803(5) 0.3324(9) 0.0414(19) Uani 0.66(3) 1 d D U P B 1
F2A F 0.4105(6) 1.0109(10) 0.2975(7) 0.056(3) Uani 0.66(3) 1 d D U P B 1
F3A F 0.1973(11) 1.0203(11) 0.4072(11) 0.033(2) Uani 0.66(3) 1 d D U P B 1
F4A F 0.3696(14) 0.8767(10) 0.4764(8) 0.025(2) Uani 0.66(3) 1 d D U P B 1
B1A B 0.3141(8) 0.9470(8) 0.3781(7) 0.0192(19) Uani 0.66(3) 1 d D U P B 1
F1B F 0.346(4) 0.916(2) 0.291(2) 0.088(10) Uani 0.34(3) 1 d D U P B 2
F2B F 0.4079(13) 1.0327(10) 0.348(3) 0.071(6) Uani 0.34(3) 1 d D U P B 2
F3B F 0.1856(18) 1.016(2) 0.387(2) 0.031(4) Uani 0.34(3) 1 d D U P B 2
F4B F 0.339(3) 0.866(2) 0.4802(17) 0.030(4) Uani 0.34(3) 1 d D U P B 2
B1B B 0.3193(17) 0.9584(14) 0.3768(12) 0.024(4) Uani 0.34(3) 1 d D U P B 2

loop_
_atom_site_aniso_label
_atom_site_aniso_U_11
_atom_site_aniso_U_22
_atom_site_aniso_U_33
_atom_site_aniso_U_23
_atom_site_aniso_U_13
_atom_site_aniso_U_12
Pd1 0.01171(12) 0.00977(10) 0.00962(13) -0.00263(9) -0.00233(9) -0.00111(9)
Cl1 0.0179(4) 0.0213(3) 0.0134(4) -0.0006(3) 0.0016(3) -0.0062(3)
S1 0.0114(4) 0.0120(3) 0.0129(4) -0.0048(3) -0.0023(3) 0.0002(3)
S2 0.0157(4) 0.0110(3) 0.0112(4) -0.0024(3) -0.0053(3) 0.0000(3)
P1 0.0135(4) 0.0098(3) 0.0106(4) -0.0037(3) -0.0035(3) -0.0011(3)
N1 0.0113(12) 0.0122(11) 0.0127(14) -0.0058(11) 0.0015(10) -0.0019(10)
C1 0.0134(16) 0.0237(15) 0.027(2) -0.0119(15) 0.0027(14) -0.0009(14)
C2 0.0155(15) 0.0110(12) 0.0080(16) -0.0011(12) -0.0070(12) 0.0009(12)
C3 0.0213(17) 0.0132(13) 0.0096(17) -0.0036(13) -0.0034(13) 0.0029(13)
C4 0.0279(18) 0.0155(14) 0.0125(17) -0.0086(13) -0.0049(14) 0.0056(14)
C5 0.033(2) 0.0147(14) 0.0187(19) -0.0077(14) -0.0065(15) -0.0059(14)
C6 0.0224(17) 0.0166(14) 0.0114(17) -0.0043(13) -0.0024(13) -0.0062(13)
C7 0.0194(16) 0.0078(12) 0.0099(16) -0.0029(12) -0.0055(13) 0.0005(12)
C8 0.0144(15) 0.0091(12) 0.0120(17) -0.0050(12) -0.0023(12) -0.0011(12)
C9 0.0199(17) 0.0142(13) 0.0119(17) -0.0010(13) -0.0057(13) -0.0036(13)
C10 0.0182(17) 0.0225(15) 0.025(2) -0.0097(15) -0.0080(15) -0.0032(14)
C11 0.0153(16) 0.0188(14) 0.0198(19) -0.0060(14) -0.0003(14) -0.0048(13)
C12 0.0197(17) 0.0107(13) 0.0122(17) -0.0020(13) 0.0008(13) 0.0008(13)
C13 0.0140(15) 0.0097(12) 0.0125(17) -0.0063(12) -0.0029(12) 0.0018(12)
C14 0.0116(15) 0.0139(13) 0.0186(18) -0.0104(13) -0.0059(13) 0.0002(12)
C15 0.0200(17) 0.0123(13) 0.0153(18) -0.0042(13) -0.0044(14) -0.0034(13)
C16 0.0159(16) 0.0225(15) 0.0214(19) -0.0147(15) 0.0057(14) -0.0063(13)
C17 0.0127(16) 0.0192(14) 0.026(2) -0.0124(15) -0.0026(14) 0.0014(13)
C18 0.0169(16) 0.0146(13) 0.0198(18) -0.0065(13) -0.0091(14) 0.0006(13)
C19 0.0143(15) 0.0148(13) 0.0159(18) -0.0081(13) -0.0044(13) -0.0031(12)
C20 0.0230(18) 0.0157(14) 0.025(2) -0.0068(14) -0.0058(15) -0.0042(13)
C21 0.0105(14) 0.0133(13) 0.0105(16) -0.0036(12) -0.0018(12) -0.0018(12)
C22 0.0183(16) 0.0127(13) 0.0168(18) -0.0048(13) -0.0025(13) -0.0034(12)
C23 0.0160(16) 0.0157(14) 0.0192(19) -0.0021(14) -0.0052(14) -0.0011(13)
C24 0.0185(17) 0.0309(17) 0.0197(19) -0.0086(15) -0.0084(14) -0.0063(14)
C25 0.0263(18) 0.0234(15) 0.028(2) -0.0167(16) -0.0107(16) -0.0014(14)
C26 0.0210(17) 0.0136(13) 0.0252(19) -0.0104(14) -0.0090(14) 0.0003(13)
Cl2A 0.136(7) 0.0213(18) 0.049(4) -0.0068(18) -0.049(5) -0.012(4)
Cl3A 0.042(3) 0.041(2) 0.034(3) -0.025(2) -0.007(2) 0.0084(17)
C27A 0.031(6) 0.031(5) 0.020(5) -0.013(5) -0.001(5) -0.003(5)
Cl2B 0.058(3) 0.031(3) 0.046(3) -0.022(3) -0.031(2) 0.012(2)
Cl3B 0.040(4) 0.077(6) 0.033(4) -0.035(4) -0.014(3) 0.024(4)
C27B 0.021(5) 0.022(5) 0.021(5) -0.009(5) -0.007(4) -0.002(4)
F1A 0.055(4) 0.032(2) 0.052(4) -0.027(3) -0.030(3) 0.008(2)
F2A 0.027(2) 0.055(4) 0.050(4) 0.019(3) -0.008(2) -0.015(3)
F3A 0.040(3) 0.035(3) 0.027(4) -0.021(2) -0.022(2) 0.023(3)
F4A 0.024(4) 0.031(4) 0.017(3) -0.010(2) -0.010(2) 0.009(3)
B1A 0.025(4) 0.013(4) 0.018(5) -0.004(3) -0.010(3) 0.003(3)
F1B 0.140(19) 0.081(12) 0.050(9) -0.057(9) -0.067(11) 0.080(12)
F2B 0.041(5) 0.027(4) 0.119(16) -0.011(6) -0.004(7) -0.004(3)
F3B 0.024(4) 0.046(6) 0.032(9) -0.024(6) -0.017(5) 0.006(4)
F4B 0.033(11) 0.017(4) 0.027(5) -0.002(4) -0.005(5) 0.004(5)
B1B 0.034(7) 0.017(7) 0.013(8) -0.009(5) -0.002(7) 0.009(5)

loop_
_atom_type_symbol
_atom_type_description
_atom_type_scat_dispersion_real
_atom_type_scat_dispersion_imag
_atom_type_scat_source
C C 0.0033 0.0016 'International Tables Vol C Tables 4.2.6.8 and 6.1.1.4'
H H 0.0000 0.0000 'International Tables Vol C Tables 4.2.6.8 and 6.1.1.4'
B B 0.0013 0.0007 'International Tables Vol C Tables 4.2.6.8 and 6.1.1.4'
Cl Cl 0.1484 0.1585 'International Tables Vol C Tables 4.2.6.8 and 6.1.1.4'
F F 0.0171 0.0103 'International Tables Vol C Tables 4.2.6.8 and 6.1.1.4'
N N 0.0061 0.0033 'International Tables Vol C Tables 4.2.6.8 and 6.1.1.4'
P P 0.1023 0.0942 'International Tables Vol C Tables 4.2.6.8 and 6.1.1.4'
Pd Pd -0.9988 1.0072 'International Tables Vol C Tables 4.2.6.8 and 6.1.1.4'
S S 0.1246 0.1234 'International Tables Vol C Tables 4.2.6.8 and 6.1.1.4'

loop_
_geom_angle_atom_site_label_1
_geom_angle_atom_site_label_2
_geom_angle_atom_site_label_3
_geom_angle
_geom_angle_site_symmetry_1
_geom_angle_site_symmetry_3
_geom_angle_publ_flag
Cl1 Pd1 S1 92.90(3) . . ?
S2 Pd1 Cl1 88.28(3) . . ?
S2 Pd1 S1 175.04(2) . . ?
N1 Pd1 Cl1 173.46(6) . . ?
N1 Pd1 S1 93.64(6) . . ?
N1 Pd1 S2 85.21(6) . . ?
C1 S1 Pd1 111.15(11) . . ?
C2 S1 Pd1 99.80(9) . . ?
C2 S1 C1 103.83(13) . . ?
C19 S2 Pd1 98.05(9) . . ?
C19 S2 C20 100.32(13) . . ?
C20 S2 Pd1 102.83(10) . . ?
N1 P1 C7 109.75(12) . . ?
N1 P1 C8 114.33(13) . . ?
N1 P1 C21 111.65(12) . . ?
C8 P1 C7 107.47(12) . . ?
C21 P1 C7 105.52(12) . . ?
C21 P1 C8 107.67(13) . . ?
P1 N1 Pd1 118.69(12) . . ?
C14 N1 Pd1 115.74(17) . . ?
C14 N1 P1 125.28(19) . . ?
S1 C1 H1A 109.5 . . ?
S1 C1 H1B 109.5 . . ?
S1 C1 H1C 109.5 . . ?
H1A C1 H1B 109.5 . . ?
H1A C1 H1C 109.5 . . ?
H1B C1 H1C 109.5 . . ?
C3 C2 S1 121.9(2) . . ?
C3 C2 C7 120.6(2) . . ?
C7 C2 S1 117.50(19) . . ?
C2 C3 H3 120.2 . . ?
C2 C3 C4 119.6(3) . . ?
C4 C3 H3 120.2 . . ?
C3 C4 H4 120.0 . . ?
C5 C4 C3 119.9(3) . . ?
C5 C4 H4 120.0 . . ?
C4 C5 H5 119.8 . . ?
C4 C5 C6 120.5(3) . . ?
C6 C5 H5 119.8 . . ?
C5 C6 H6 119.8 . . ?
C5 C6 C7 120.4(3) . . ?
C7 C6 H6 119.8 . . ?
C2 C7 P1 121.46(19) . . ?
C6 C7 P1 119.5(2) . . ?
C6 C7 C2 119.0(2) . . ?
C9 C8 P1 119.7(2) . . ?
C13 C8 P1 120.6(2) . . ?
C13 C8 C9 119.7(3) . . ?
C8 C9 H9 120.1 . . ?
C10 C9 C8 119.8(3) . . ?
C10 C9 H9 120.1 . . ?
C9 C10 H10 120.0 . . ?
C9 C10 C11 119.9(3) . . ?
C11 C10 H10 120.0 . . ?
C10 C11 H11 119.9 . . ?
C12 C11 C10 120.2(3) . . ?
C12 C11 H11 119.9 . . ?
C11 C12 H12 119.8 . . ?
C11 C12 C13 120.4(3) . . ?
C13 C12 H12 119.8 . . ?
C8 C13 H13 120.0 . . ?
C12 C13 C8 120.0(3) . . ?
C12 C13 H13 120.0 . . ?
C15 C14 N1 124.7(3) . . ?
C19 C14 N1 118.0(3) . . ?
C19 C14 C15 117.3(2) . . ?
C14 C15 H15 120.1 . . ?
C16 C15 C14 119.8(3) . . ?
C16 C15 H15 120.1 . . ?
C15 C16 H16 119.1 . . ?
C17 C16 C15 121.7(3) . . ?
C17 C16 H16 119.1 . . ?
C16 C17 H17 120.3 . . ?
C16 C17 C18 119.4(3) . . ?
C18 C17 H17 120.3 . . ?
C17 C18 H18 120.4 . . ?
C17 C18 C19 119.3(3) . . ?
C19 C18 H18 120.4 . . ?
C14 C19 S2 118.8(2) . . ?
C18 C19 S2 118.8(2) . . ?
C18 C19 C14 122.3(3) . . ?
S2 C20 H20A 109.5 . . ?
S2 C20 H20B 109.5 . . ?
S2 C20 H20C 109.5 . . ?
H20A C20 H20B 109.5 . . ?
H20A C20 H20C 109.5 . . ?
H20B C20 H20C 109.5 . . ?
C22 C21 P1 121.33(19) . . ?
C22 C21 C26 119.6(3) . . ?
C26 C21 P1 119.1(2) . . ?
C21 C22 H22 119.6 . . ?
C23 C22 C21 120.8(2) . . ?
C23 C22 H22 119.6 . . ?
C22 C23 H23 120.1 . . ?
C22 C23 C24 119.8(3) . . ?
C24 C23 H23 120.1 . . ?
C23 C24 H24 120.1 . . ?
C25 C24 C23 119.8(3) . . ?
C25 C24 H24 120.1 . . ?
C24 C25 H25 119.5 . . ?
C24 C25 C26 121.0(2) . . ?
C26 C25 H25 119.5 . . ?
C21 C26 H26 120.5 . . ?
C25 C26 C21 119.0(3) . . ?
C25 C26 H26 120.5 . . ?
Cl2A C27A Cl3A 110.4(9) . . ?
Cl2A C27A H27A 109.6 . . ?
Cl2A C27A H27B 109.6 . . ?
Cl3A C27A H27A 109.6 . . ?
Cl3A C27A H27B 109.6 . . ?
H27A C27A H27B 108.1 . . ?
Cl2B C27B Cl3B 110.2(10) . . ?
Cl2B C27B H27C 109.6 . . ?
Cl2B C27B H27D 109.6 . . ?
Cl3B C27B H27C 109.6 . . ?
Cl3B C27B H27D 109.6 . . ?
H27C C27B H27D 108.1 . . ?
F1A B1A F3A 109.7(7) . . ?
F1A B1A F4A 110.5(7) . . ?
F2A B1A F1A 109.2(6) . . ?
F2A B1A F3A 110.0(8) . . ?
F2A B1A F4A 107.7(7) . . ?
F3A B1A F4A 109.8(7) . . ?
F1B B1B F3B 108.8(13) . . ?
F1B B1B F4B 108.5(14) . . ?
F2B B1B F1B 109.1(11) . . ?
F2B B1B F3B 110.3(14) . . ?
F2B B1B F4B 109.4(13) . . ?
F3B B1B F4B 110.8(14) . . ?

loop_
_geom_bond_atom_site_label_1
_geom_bond_atom_site_label_2
_geom_bond_distance
_geom_bond_site_symmetry_2
_geom_bond_publ_flag
Pd1 Cl1 2.2814(8) . ?
Pd1 S1 2.3323(7) . ?
Pd1 S2 2.2728(7) . ?
Pd1 N1 2.059(2) . ?
S1 C1 1.792(3) . ?
S1 C2 1.783(3) . ?
S2 C19 1.780(3) . ?
S2 C20 1.815(3) . ?
P1 N1 1.626(2) . ?
P1 C7 1.818(3) . ?
P1 C8 1.796(3) . ?
P1 C21 1.794(3) . ?
N1 C14 1.418(3) . ?
C1 H1A 0.9800 . ?
C1 H1B 0.9800 . ?
C1 H1C 0.9800 . ?
C2 C3 1.388(3) . ?
C2 C7 1.401(4) . ?
C3 H3 0.9500 . ?
C3 C4 1.397(4) . ?
C4 H4 0.9500 . ?
C4 C5 1.381(4) . ?
C5 H5 0.9500 . ?
C5 C6 1.387(4) . ?
C6 H6 0.9500 . ?
C6 C7 1.391(4) . ?
C8 C9 1.397(4) . ?
C8 C13 1.390(4) . ?
C9 H9 0.9500 . ?
C9 C10 1.383(4) . ?
C10 H10 0.9500 . ?
C10 C11 1.390(4) . ?
C11 H11 0.9500 . ?
C11 C12 1.377(4) . ?
C12 H12 0.9500 . ?
C12 C13 1.379(4) . ?
C13 H13 0.9500 . ?
C14 C15 1.408(4) . ?
C14 C19 1.394(4) . ?
C15 H15 0.9500 . ?
C15 C16 1.387(4) . ?
C16 H16 0.9500 . ?
C16 C17 1.378(4) . ?
C17 H17 0.9500 . ?
C17 C18 1.382(4) . ?
C18 H18 0.9500 . ?
C18 C19 1.391(4) . ?
C20 H20A 0.9800 . ?
C20 H20B 0.9800 . ?
C20 H20C 0.9800 . ?
C21 C22 1.393(4) . ?
C21 C26 1.394(3) . ?
C22 H22 0.9500 . ?
C22 C23 1.367(4) . ?
C23 H23 0.9500 . ?
C23 C24 1.387(4) . ?
C24 H24 0.9500 . ?
C24 C25 1.381(4) . ?
C25 H25 0.9500 . ?
C25 C26 1.385(4) . ?
C26 H26 0.9500 . ?
Cl2A C27A 1.749(9) . ?
Cl3A C27A 1.762(8) . ?
C27A H27A 0.9900 . ?
C27A H27B 0.9900 . ?
Cl2B C27B 1.751(8) . ?
Cl3B C27B 1.758(8) . ?
C27B H27C 0.9900 . ?
C27B H27D 0.9900 . ?
F1A B1A 1.373(6) . ?
F2A B1A 1.370(7) . ?
F3A B1A 1.385(6) . ?
F4A B1A 1.393(6) . ?
F1B B1B 1.372(9) . ?
F2B B1B 1.368(9) . ?
F3B B1B 1.384(8) . ?
F4B B1B 1.391(9) . ?

loop_
_geom_torsion_atom_site_label_1
_geom_torsion_atom_site_label_2
_geom_torsion_atom_site_label_3
_geom_torsion_atom_site_label_4
_geom_torsion
_geom_torsion_site_symmetry_1
_geom_torsion_site_symmetry_2
_geom_torsion_site_symmetry_3
_geom_torsion_site_symmetry_4
_geom_torsion_publ_flag
Pd1 S1 C2 C3 125.0(2) . . . . ?
Pd1 S1 C2 C7 -55.2(2) . . . . ?
Pd1 S2 C19 C14 -8.2(2) . . . . ?
Pd1 S2 C19 C18 168.56(19) . . . . ?
Pd1 N1 C14 C15 -157.7(2) . . . . ?
Pd1 N1 C14 C19 20.2(3) . . . . ?
S1 C2 C3 C4 -178.2(2) . . . . ?
S1 C2 C7 P1 -6.7(3) . . . . ?
S1 C2 C7 C6 177.1(2) . . . . ?
P1 N1 C14 C15 15.9(4) . . . . ?
P1 N1 C14 C19 -166.2(2) . . . . ?
P1 C8 C9 C10 177.1(2) . . . . ?
P1 C8 C13 C12 -177.28(18) . . . . ?
P1 C21 C22 C23 -178.9(2) . . . . ?
P1 C21 C26 C25 178.2(2) . . . . ?
N1 P1 C7 C2 63.2(3) . . . . ?
N1 P1 C7 C6 -120.7(2) . . . . ?
N1 P1 C8 C9 48.1(2) . . . . ?
N1 P1 C8 C13 -133.89(19) . . . . ?
N1 P1 C21 C22 -155.2(2) . . . . ?
N1 P1 C21 C26 25.2(3) . . . . ?
N1 C14 C15 C16 -179.4(2) . . . . ?
N1 C14 C19 S2 -6.3(3) . . . . ?
N1 C14 C19 C18 177.1(2) . . . . ?
C1 S1 C2 C3 10.2(3) . . . . ?
C1 S1 C2 C7 -170.1(2) . . . . ?
C2 C3 C4 C5 0.7(4) . . . . ?
C3 C2 C7 P1 173.0(2) . . . . ?
C3 C2 C7 C6 -3.2(4) . . . . ?
C3 C4 C5 C6 -2.3(4) . . . . ?
C4 C5 C6 C7 1.2(4) . . . . ?
C5 C6 C7 P1 -174.7(2) . . . . ?
C5 C6 C7 C2 1.5(4) . . . . ?
C7 P1 N1 Pd1 -35.15(17) . . . . ?
C7 P1 N1 C14 151.4(2) . . . . ?
C7 P1 C8 C9 -73.9(2) . . . . ?
C7 P1 C8 C13 104.0(2) . . . . ?
C7 P1 C21 C22 -36.0(3) . . . . ?
C7 P1 C21 C26 144.4(2) . . . . ?
C7 C2 C3 C4 2.1(4) . . . . ?
C8 P1 N1 Pd1 -155.98(12) . . . . ?
C8 P1 N1 C14 30.5(2) . . . . ?
C8 P1 C7 C2 -171.9(2) . . . . ?
C8 P1 C7 C6 4.2(3) . . . . ?
C8 P1 C21 C22 78.5(3) . . . . ?
C8 P1 C21 C26 -101.0(2) . . . . ?
C8 C9 C10 C11 0.3(4) . . . . ?
C9 C8 C13 C12 0.7(4) . . . . ?
C9 C10 C11 C12 0.5(4) . . . . ?
C10 C11 C12 C13 -0.6(4) . . . . ?
C11 C12 C13 C8 0.0(4) . . . . ?
C13 C8 C9 C10 -0.8(4) . . . . ?
C14 C15 C16 C17 1.1(4) . . . . ?
C15 C14 C19 S2 171.73(19) . . . . ?
C15 C14 C19 C18 -4.9(4) . . . . ?
C15 C16 C17 C18 -2.8(4) . . . . ?
C16 C17 C18 C19 0.7(4) . . . . ?
C17 C18 C19 S2 -173.4(2) . . . . ?
C17 C18 C19 C14 3.3(4) . . . . ?
C19 C14 C15 C16 2.7(4) . . . . ?
C20 S2 C19 C14 -112.9(2) . . . . ?
C20 S2 C19 C18 63.9(2) . . . . ?
C21 P1 N1 Pd1 81.49(15) . . . . ?
C21 P1 N1 C14 -92.0(2) . . . . ?
C21 P1 C7 C2 -57.2(3) . . . . ?
C21 P1 C7 C6 118.9(2) . . . . ?
C21 P1 C8 C9 172.82(19) . . . . ?
C21 P1 C8 C13 -9.2(2) . . . . ?
C21 C22 C23 C24 0.7(5) . . . . ?
C22 C21 C26 C25 -1.4(5) . . . . ?
C22 C23 C24 C25 -1.4(5) . . . . ?
C23 C24 C25 C26 0.7(5) . . . . ?
C24 C25 C26 C21 0.8(5) . . . . ?
C26 C21 C22 C23 0.7(5) . . . . ?
